data_4323960
loop_
_publ_author_name
'Alan Shaver'
'H\'el\`ene Boily'
'Anne-Marie Lebuis'

_publ_contact_author
;
   Alan Shaver    Chemistry Department
                  McGill University
              801 Sherbrooke St. W.
                  Montreal, PQ   H3A 2K6
;
_publ_contact_author_email shaver@omc.lan.mcgill.ca
_publ_contact_author_fax '(514) 398-3797'
_publ_contact_author_phone '(514) 398-6237'
_publ_section_title
;
 Modeling the Claus Reaction: Preparation of
 trans-Pt(PPh3)2(phthalimido)S(O)2SR
;
_journal_name_full 'Inorganic Chemistry'
_journal_page_first 6356
_journal_page_last 6357
_journal_paper_doi 10.1021/ic960617a
_journal_volume 35
_journal_year 1996
_chemical_formula_sum 'C51.75 H42.5 N O4 P2 Pt S2 cl1.5'
_chemical_formula_weight 1116.74
_chemical_name_systematic
; 
 ? 
;
_space_group_IT_number 14
_symmetry_cell_setting monoclinic
_symmetry_space_group_name_Hall '-P 2ybc'
_symmetry_space_group_name_H-M 'P 1 21/c 1'
_atom_sites_solution_hydrogens geom
_atom_sites_solution_primary direct
_atom_sites_solution_secondary difmap
_audit_creation_method SHELXL
_cell_angle_alpha 90.00
_cell_angle_beta 112.790(13)
_cell_angle_gamma 90.00
_cell_formula_units_Z 4
_cell_length_a 21.212(4)
_cell_length_b 13.996(2)
_cell_length_c 17.789(3)
_cell_measurement_reflns_used 24
_cell_measurement_temperature 293(2)
_cell_measurement_theta_max 15
_cell_measurement_theta_min 12.5
_cell_volume 4869.0(15)
_computing_cell_refinement TEXRAY
_computing_data_collection TEXRAY
_computing_data_reduction 'NRCVAX DATRD2'
_computing_molecular_graphics 'NRCVAX ORTEPII'
_computing_publication_material 'SHELXL-93 (Sheldrick, 1993)'
_computing_structure_refinement 'SHELXL-93 (Sheldrick, 1993)'
_computing_structure_solution 'SHELXS-86 (Sheldrick, 1990)'
_diffrn_ambient_temperature 293(2)
_diffrn_measurement_device 'Rigaku AFC6S'
_diffrn_measurement_method 'omega/2theta scan b/P/b '
_diffrn_radiation_monochromator graphite
_diffrn_radiation_source 'nornal-focus sealed tube'
_diffrn_radiation_type 'Molybdemun k\a'
_diffrn_radiation_wavelength 0.70930
_diffrn_reflns_av_R_equivalents 0.133
_diffrn_reflns_av_sigmaI/netI 0.1609
_diffrn_reflns_limit_h_max 23
_diffrn_reflns_limit_h_min -25
_diffrn_reflns_limit_k_max 16
_diffrn_reflns_limit_k_min -16
_diffrn_reflns_limit_l_max 21
_diffrn_reflns_limit_l_min -21
_diffrn_reflns_number 32688
_diffrn_reflns_theta_max 25.00
_diffrn_reflns_theta_min 2.08
_diffrn_standards_decay_% 2.3
_diffrn_standards_interval_count 200
_diffrn_standards_number 3
_exptl_absorpt_coefficient_mu 3.190
_exptl_absorpt_correction_T_max 0.997617
_exptl_absorpt_correction_T_min 0.772060
_exptl_absorpt_correction_type 'psi scans'
_exptl_crystal_colour 'pale yellow'
_exptl_crystal_density_diffrn 1.524
_exptl_crystal_density_meas ?
_exptl_crystal_description block
_exptl_crystal_F_000 2230
_exptl_crystal_size_max 0.22
_exptl_crystal_size_mid 0.12
_exptl_crystal_size_min 0.07
_refine_diff_density_max 1.247
_refine_diff_density_min -0.906
_refine_diff_density_rms 0.162
_refine_ls_extinction_method none
_refine_ls_goodness_of_fit_all 0.887
_refine_ls_goodness_of_fit_obs 1.070
_refine_ls_matrix_type full
_refine_ls_number_parameters 550
_refine_ls_number_reflns 8585
_refine_ls_number_restraints 0
_refine_ls_restrained_S_all 0.887
_refine_ls_restrained_S_obs 1.070
_refine_ls_R_factor_all 0.1333
_refine_ls_R_factor_obs 0.0629
_refine_ls_shift/esd_max 0.006
_refine_ls_shift/esd_mean 0.001
_refine_ls_structure_factor_coef Fsqd
_refine_ls_weighting_details 'w=1/[\s^2^(Fo^2^)+(0.0516P)^2^+0.0000P] where P=(Fo^2^+2Fc^2^)/3'
_refine_ls_weighting_scheme calc
_refine_ls_wR_factor_all 0.1281
_refine_ls_wR_factor_obs 0.1075
_reflns_number_observed 4409
_reflns_number_total 8585
_reflns_observed_criterion >2sigma(I)
_cod_data_source_file ic960617a.cif
_cod_data_source_block shav12a_free2
_cod_depositor_comments
;
The following automatic conversions were performed:

'_exptl_crystal_density_meas' value 'none' was changed to '?' - the
value is perceived as not measured.

Automatic conversion script
Id: cif_fix_values 3008 2015-01-20 13:52:24Z robertas 

The following automatic conversions were performed:

'_refine_ls_weighting_scheme' value 'calc
w=1/[\s^2^(Fo^2^)+(0.0516P)^2^+0.0000P] where P=(Fo^2^+2Fc^2^)/3' was
changed to 'calc'. New tag '_refine_ls_weighting_details' was
created. The value of the new tag was set to
'w=1/[\s^2^(Fo^2^)+(0.0516P)^2^+0.0000P] where P=(Fo^2^+2Fc^2^)/3'.

Automatic conversion script
Id: cif_fix_values 3143 2015-03-26 13:38:13Z robertas 
;
_cod_original_cell_volume 4868.9(14)
_cod_original_formula_sum 'C51.75 H42.5 N O4 S2 P2 Pt cl1.5'
_cod_database_code 4323960

loop_
_symmetry_equiv_pos_as_xyz
'x, y, z'
'-x, y+1/2, -z+1/2'
'-x, -y, -z'
'x, -y-1/2, z-1/2'

loop_
_atom_site_aniso_label
_atom_site_aniso_U_11
_atom_site_aniso_U_22
_atom_site_aniso_U_33
_atom_site_aniso_U_23
_atom_site_aniso_U_13
_atom_site_aniso_U_12
Pt1 0.0376(2) 0.0327(2) 0.0330(2) 0.0017(2) 0.0170(2) 0.0007(3)
P1 0.048(2) 0.044(2) 0.039(2) 0.008(2) 0.0247(14) 0.007(2)
P2 0.040(2) 0.034(2) 0.0346(14) 0.0009(14) 0.0186(13) -0.0010(15)
S1 0.047(2) 0.034(2) 0.047(2) 0.0051(13) 0.021(2) 0.0004(13)
S2 0.056(2) 0.043(2) 0.056(2) 0.0049(15) 0.014(2) -0.0035(15)
O1 0.058(6) 0.052(5) 0.059(6) 0.010(4) 0.027(5) 0.004(4)
O2 0.064(6) 0.040(4) 0.057(6) -0.012(4) 0.027(5) -0.004(4)
O3 0.040(5) 0.062(5) 0.045(6) -0.012(4) 0.003(4) -0.006(4)
O4 0.070(6) 0.065(5) 0.036(5) 0.000(4) 0.001(5) -0.003(5)
N1 0.036(6) 0.026(4) 0.036(6) 0.005(4) 0.021(5) 0.003(4)
C1 0.077(10) 0.049(7) 0.046(8) 0.014(6) 0.024(7) 0.017(7)
C2 0.051(8) 0.051(7) 0.042(8) 0.004(6) 0.016(7) 0.017(6)
C3 0.054(9) 0.079(10) 0.055(9) 0.015(8) 0.018(7) 0.003(8)
C4 0.065(9) 0.102(13) 0.073(10) 0.038(10) 0.025(8) -0.010(10)
C5 0.103(13) 0.050(9) 0.090(12) 0.023(8) 0.021(10) 0.021(8)
C6 0.129(14) 0.058(9) 0.070(10) -0.019(8) 0.011(9) 0.020(9)
C7 0.105(12) 0.045(8) 0.059(10) 0.011(7) 0.025(9) 0.017(7)
C8 0.043(8) 0.048(7) 0.044(8) 0.002(6) 0.030(7) -0.007(6)
C9 0.096(13) 0.060(9) 0.083(12) -0.007(8) 0.021(10) -0.011(9)
C10 0.136(17) 0.056(10) 0.109(15) -0.015(10) 0.027(13) -0.012(10)
C11 0.094(13) 0.056(9) 0.108(14) 0.031(9) 0.024(11) 0.008(9)
C12 0.101(12) 0.049(8) 0.050(9) 0.015(7) 0.019(8) -0.004(8)
C13 0.034(8) 0.059(8) 0.039(8) 0.014(6) 0.010(6) -0.002(6)
C14 0.075(10) 0.037(7) 0.039(8) 0.014(6) 0.023(7) 0.009(6)
C15 0.043(8) 0.034(6) 0.053(8) 0.001(6) 0.017(7) 0.001(5)
C21 0.051(9) 0.061(8) 0.048(9) 0.001(7) 0.028(7) 0.010(7)
C22 0.072(11) 0.053(8) 0.091(12) 0.021(8) 0.053(10) 0.011(7)
C23 0.049(10) 0.071(10) 0.102(13) 0.025(9) 0.037(9) 0.021(8)
C24 0.106(15) 0.036(8) 0.142(17) 0.001(10) 0.081(14) 0.008(9)
C25 0.088(12) 0.052(9) 0.109(14) -0.005(9) 0.061(11) 0.007(8)
C26 0.034(8) 0.059(8) 0.067(10) 0.002(7) 0.025(7) 0.008(6)
C31 0.050(9) 0.040(7) 0.037(7) 0.007(6) 0.020(7) -0.003(6)
C32 0.056(10) 0.079(10) 0.090(11) 0.014(8) 0.058(9) 0.008(8)
C33 0.045(10) 0.046(9) 0.171(17) -0.009(10) 0.054(11) -0.007(7)
C34 0.045(11) 0.065(11) 0.179(20) -0.011(11) 0.010(12) -0.023(8)
C35 0.063(12) 0.099(13) 0.146(18) -0.025(11) 0.027(12) -0.022(10)
C36 0.061(10) 0.063(9) 0.086(11) -0.009(8) 0.034(9) -0.020(8)
C41 0.054(9) 0.041(6) 0.051(9) -0.004(6) 0.027(8) 0.013(6)
C42 0.066(10) 0.068(9) 0.055(9) 0.001(7) 0.033(8) 0.000(7)
C43 0.159(18) 0.055(9) 0.055(11) 0.008(8) 0.058(11) 0.036(10)
C44 0.134(16) 0.059(10) 0.021(8) -0.002(7) -0.011(9) 0.033(10)
C45 0.077(11) 0.052(9) 0.083(12) 0.001(8) 0.015(9) 0.000(7)
C46 0.105(11) 0.044(7) 0.044(7) 0.010(7) 0.012(8) 0.020(9)
C51 0.048(8) 0.036(6) 0.027(6) 0.006(5) 0.014(6) 0.008(6)
C52 0.062(9) 0.031(6) 0.050(8) 0.007(5) 0.016(7) -0.011(6)
C53 0.072(10) 0.045(7) 0.031(7) 0.006(5) 0.020(7) 0.019(7)
C54 0.026(7) 0.045(7) 0.050(8) 0.005(6) -0.003(6) 0.016(6)
C55 0.041(8) 0.042(7) 0.060(8) -0.003(6) 0.019(7) -0.007(6)
C56 0.055(8) 0.032(6) 0.043(7) -0.002(5) 0.020(6) 0.012(6)
C61 0.026(7) 0.031(6) 0.063(8) 0.008(6) 0.028(6) 0.006(5)
C62 0.038(8) 0.040(7) 0.092(11) 0.002(7) 0.025(8) 0.005(6)
C63 0.088(12) 0.026(7) 0.108(13) -0.006(7) 0.046(10) -0.003(7)
C64 0.113(15) 0.047(10) 0.147(18) 0.041(11) 0.063(14) -0.010(9)
C65 0.051(10) 0.067(10) 0.114(14) 0.052(10) 0.029(10) 0.005(8)
C66 0.069(10) 0.055(8) 0.052(9) 0.023(7) 0.030(8) 0.013(7)
C71 0.052(8) 0.037(6) 0.045(7) -0.002(5) 0.029(7) 0.006(6)
C72 0.056(10) 0.087(10) 0.055(9) -0.010(7) 0.030(8) -0.017(8)
C73 0.053(11) 0.121(13) 0.067(11) -0.023(10) 0.002(9) -0.021(9)
C74 0.098(14) 0.084(11) 0.058(11) -0.021(9) -0.021(11) 0.033(11)
C75 0.102(13) 0.083(10) 0.035(9) -0.017(8) 0.023(9) 0.034(11)
C76 0.059(9) 0.061(8) 0.054(9) -0.011(7) 0.028(8) 0.007(7)

loop_
_atom_site_label
_atom_site_type_symbol
_atom_site_fract_x
_atom_site_fract_y
_atom_site_fract_z
_atom_site_U_iso_or_equiv
_atom_site_thermal_displace_type
_atom_site_occupancy
_atom_site_calc_flag
_atom_site_refinement_flags
_atom_site_disorder_group
Pt1 Pt 0.23326(2) 0.01167(3) 0.08113(2) 0.03337(13) Uani 1 d . .
P1 P 0.30107(14) 0.0104(2) 0.0040(2) 0.0415(7) Uani 1 d . .
P2 P 0.18107(14) 0.0120(2) 0.1766(2) 0.0352(6) Uani 1 d . .
S1 S 0.2068(2) 0.1671(2) 0.0501(2) 0.0420(8) Uani 1 d . .
S2 S 0.0991(2) 0.1604(2) -0.0246(2) 0.0543(9) Uani 1 d . .
O1 O 0.2375(4) 0.2088(5) -0.0020(5) 0.055(2) Uani 1 d . .
O2 O 0.2146(4) 0.2242(5) 0.1212(4) 0.052(2) Uani 1 d . .
O3 O 0.1826(4) -0.1816(5) -0.0258(5) 0.053(2) Uani 1 d . .
O4 O 0.3316(4) -0.1339(6) 0.2373(5) 0.063(2) Uani 1 d . .
N1 N 0.2544(4) -0.1317(5) 0.1035(5) 0.031(2) Uani 1 d . .
C1 C 0.0928(6) 0.2470(7) -0.1045(7) 0.057(3) Uani 1 d . .
H1A H 0.1351(6) 0.2448(7) -0.1136(7) 0.069 Uiso 1 calc R .
H1B H 0.0563(6) 0.2268(7) -0.1547(7) 0.069 Uiso 1 calc R .
C2 C 0.0798(6) 0.3483(8) -0.0885(7) 0.049(3) Uani 1 d . .
C3 C 0.0537(6) 0.4107(10) -0.1519(8) 0.064(4) Uani 1 d . .
H3 H 0.0429(6) 0.3877(10) -0.2045(8) 0.077 Uiso 1 calc R .
C4 C 0.0423(6) 0.5063(11) -0.1423(9) 0.081(4) Uani 1 d . .
H4 H 0.0247(6) 0.5466(11) -0.1873(9) 0.097 Uiso 1 calc R .
C5 C 0.0574(7) 0.5402(9) -0.0658(10) 0.086(5) Uani 1 d . .
H5 H 0.0499(7) 0.6041(9) -0.0574(10) 0.103 Uiso 1 calc R .
C6 C 0.0839(8) 0.4784(9) -0.0006(9) 0.094(5) Uani 1 d . .
H6 H 0.0954(8) 0.5015(9) 0.0521(9) 0.113 Uiso 1 calc R .
C7 C 0.0936(7) 0.3838(8) -0.0119(8) 0.072(4) Uani 1 d . .
H7 H 0.1097(7) 0.3431(8) 0.0328(8) 0.086 Uiso 1 calc R .
C8 C 0.2224(6) -0.1982(8) 0.0449(7) 0.041(3) Uani 1 d . .
C9 C 0.2323(8) -0.3829(9) 0.0463(9) 0.084(5) Uani 1 d . .
H9 H 0.2039(8) -0.3915(9) -0.0082(9) 0.101 Uiso 1 calc R .
C10 C 0.2616(9) -0.4598(11) 0.0991(11) 0.106(6) Uani 1 d . .
H10 H 0.2510(9) -0.5218(11) 0.0795(11) 0.127 Uiso 1 calc R .
C11 C 0.3035(8) -0.4467(10) 0.1756(11) 0.091(5) Uani 1 d . .
H11 H 0.3229(8) -0.4999(10) 0.2076(11) 0.109 Uiso 1 calc R .
C12 C 0.3200(7) -0.3556(8) 0.2103(8) 0.070(4) Uani 1 d . .
H12 H 0.3487(7) -0.3469(8) 0.2647(8) 0.084 Uiso 1 calc R .
C13 C 0.2962(6) -0.1741(8) 0.1744(7) 0.045(3) Uani 1 d . .
C14 C 0.2916(6) -0.2802(7) 0.1598(7) 0.050(3) Uani 1 d . .
C15 C 0.2487(6) -0.2938(7) 0.0813(7) 0.044(3) Uani 1 d . .
C21 C 0.3372(6) -0.1048(8) -0.0030(8) 0.051(3) Uani 1 d . .
C22 C 0.3847(7) -0.1435(8) 0.0664(9) 0.065(4) Uani 1 d . .
H22 H 0.3995(7) -0.1093(8) 0.1150(9) 0.078 Uiso 1 calc R .
C23 C 0.4114(7) -0.2358(10) 0.0641(10) 0.072(4) Uani 1 d . .
H23 H 0.4450(7) -0.2611(10) 0.1108(10) 0.086 Uiso 1 calc R .
C24 C 0.3885(9) -0.2865(9) -0.0048(12) 0.085(5) Uani 1 d . .
H24 H 0.4044(9) -0.3485(9) -0.0046(12) 0.102 Uiso 1 calc R .
C25 C 0.3418(8) -0.2489(9) -0.0762(10) 0.076(5) Uani 1 d . .
H25 H 0.3280(8) -0.2836(9) -0.1245(10) 0.091 Uiso 1 calc R .
C26 C 0.3158(6) -0.1591(8) -0.0749(8) 0.052(3) Uani 1 d . .
H26 H 0.2834(6) -0.1339(8) -0.1226(8) 0.062 Uiso 1 calc R .
C31 C 0.3789(6) 0.0846(7) 0.0489(7) 0.042(3) Uani 1 d . .
C32 C 0.4291(6) 0.0773(9) 0.0194(8) 0.066(4) Uani 1 d . .
H32 H 0.4251(6) 0.0350(9) -0.0226(8) 0.079 Uiso 1 calc R .
C33 C 0.4864(7) 0.1348(9) 0.0537(10) 0.084(5) Uani 1 d . .
H33 H 0.5215(7) 0.1297(9) 0.0348(10) 0.100 Uiso 1 calc R .
C34 C 0.4930(8) 0.1977(10) 0.1137(12) 0.107(6) Uani 1 d . .
H34 H 0.5307(8) 0.2381(10) 0.1338(12) 0.128 Uiso 1 calc R .
C35 C 0.4419(8) 0.2008(11) 0.1448(11) 0.107(6) Uani 1 d . .
H35 H 0.4469(8) 0.2413(11) 0.1882(11) 0.128 Uiso 1 calc R .
C36 C 0.3850(7) 0.1454(9) 0.1126(8) 0.068(4) Uani 1 d . .
H36 H 0.3508(7) 0.1484(9) 0.1331(8) 0.082 Uiso 1 calc R .
C41 C 0.2555(7) 0.0487(8) -0.1009(7) 0.047(3) Uani 1 d . .
C42 C 0.2842(7) 0.1119(8) -0.1388(8) 0.060(4) Uani 1 d . .
H42 H 0.3278(7) 0.1367(8) -0.1113(8) 0.072 Uiso 1 calc R .
C43 C 0.2455(9) 0.1369(9) -0.2193(9) 0.084(5) Uani 1 d . .
H43 H 0.2626(9) 0.1828(9) -0.2443(9) 0.101 Uiso 1 calc R .
C44 C 0.1852(9) 0.0978(10) -0.2616(8) 0.084(6) Uani 1 d . .
H44 H 0.1630(9) 0.1102(10) -0.3171(8) 0.101 Uiso 1 calc R .
C45 C 0.1553(7) 0.0378(9) -0.2219(9) 0.075(4) Uani 1 d . .
H45 H 0.1110(7) 0.0152(9) -0.2491(9) 0.091 Uiso 1 calc R .
C46 C 0.1925(8) 0.0123(8) -0.1417(7) 0.069(4) Uani 1 d . .
H46 H 0.1740(8) -0.0303(8) -0.1157(7) 0.083 Uiso 1 calc R .
C51 C 0.1021(6) 0.0799(7) 0.1557(6) 0.037(3) Uani 1 d . .
C52 C 0.1042(6) 0.1764(7) 0.1781(7) 0.049(3) Uani 1 d . .
H52 H 0.1461(6) 0.2063(7) 0.2052(7) 0.059 Uiso 1 calc R .
C53 C 0.0442(7) 0.2269(8) 0.1599(6) 0.049(3) Uani 1 d . .
H53 H 0.0456(7) 0.2907(8) 0.1750(6) 0.059 Uiso 1 calc R .
C54 C -0.0165(6) 0.1833(8) 0.1201(7) 0.046(3) Uani 1 d . .
H54 H -0.0564(6) 0.2189(8) 0.1069(7) 0.055 Uiso 1 calc R .
C55 C -0.0216(6) 0.0895(7) 0.0986(7) 0.048(3) Uani 1 d . .
H55 H -0.0640(6) 0.0606(7) 0.0729(7) 0.058 Uiso 1 calc R .
C56 C 0.0386(6) 0.0380(7) 0.1160(6) 0.043(3) Uani 1 d . .
H56 H 0.0361(6) -0.0259(7) 0.1007(6) 0.052 Uiso 1 calc R .
C61 C 0.1565(5) -0.1099(7) 0.1950(7) 0.037(3) Uani 1 d . .
C62 C 0.1188(6) -0.1640(8) 0.1296(8) 0.057(4) Uani 1 d . .
H62 H 0.1092(6) -0.1415(8) 0.0771(8) 0.068 Uiso 1 calc R .
C63 C 0.0946(7) -0.2527(8) 0.1409(9) 0.072(4) Uani 1 d . .
H63 H 0.0671(7) -0.2883(8) 0.0960(9) 0.086 Uiso 1 calc R .
C64 C 0.1109(9) -0.2875(10) 0.2173(11) 0.098(6) Uani 1 d . .
H64 H 0.0951(9) -0.3473(10) 0.2248(11) 0.118 Uiso 1 calc R .
C65 C 0.1514(7) -0.2335(10) 0.2844(10) 0.078(5) Uani 1 d . .
H65 H 0.1629(7) -0.2578(10) 0.3367(10) 0.094 Uiso 1 calc R .
C66 C 0.1744(6) -0.1449(8) 0.2740(7) 0.057(3) Uani 1 d . .
H66 H 0.2014(6) -0.1088(8) 0.3188(7) 0.068 Uiso 1 calc R .
C71 C 0.2407(6) 0.0592(7) 0.2728(7) 0.042(3) Uani 1 d . .
C72 C 0.3077(7) 0.0787(9) 0.2854(8) 0.064(4) Uani 1 d . .
H72 H 0.3234(7) 0.0655(9) 0.2444(8) 0.076 Uiso 1 calc R .
C73 C 0.3525(7) 0.1180(11) 0.3589(9) 0.087(5) Uani 1 d . .
H73 H 0.3970(7) 0.1338(11) 0.3658(9) 0.105 Uiso 1 calc R .
C74 C 0.3309(9) 0.1328(10) 0.4190(9) 0.095(6) Uani 1 d . .
H74 H 0.3617(9) 0.1543(10) 0.4693(9) 0.114 Uiso 1 calc R .
C75 C 0.2647(9) 0.1168(9) 0.4082(8) 0.074(4) Uani 1 d . .
H75 H 0.2496(9) 0.1323(9) 0.4493(8) 0.089 Uiso 1 calc R .
C76 C 0.2211(7) 0.0785(8) 0.3379(7) 0.056(3) Uani 1 d . .
H76 H 0.1766(7) 0.0645(8) 0.3323(7) 0.067 Uiso 1 calc R .

loop_
_atom_type_symbol
_atom_type_description
_atom_type_scat_dispersion_real
_atom_type_scat_dispersion_imag
_atom_type_scat_source
Pt Pt -1.7033 8.3905 'International Tables Vol C Tables 4.2.6.8 and 6.1.1.4'
P P 0.1023 0.0942 'International Tables Vol C Tables 4.2.6.8 and 6.1.1.4'
S S 0.1246 0.1234 'International Tables Vol C Tables 4.2.6.8 and 6.1.1.4'
N N 0.0061 0.0033 'International Tables Vol C Tables 4.2.6.8 and 6.1.1.4'
O O 0.0106 0.0060 'International Tables Vol C Tables 4.2.6.8 and 6.1.1.4'
C C 0.0033 0.0016 'International Tables Vol C Tables 4.2.6.8 and 6.1.1.4'
H H 0.0000 0.0000 'International Tables Vol C Tables 4.2.6.8 and 6.1.1.4'

loop_
_geom_angle_atom_site_label_1
_geom_angle_atom_site_label_2
_geom_angle_atom_site_label_3
_geom_angle
_geom_angle_site_symmetry_1
_geom_angle_site_symmetry_3
_geom_angle_publ_flag
N1 Pt1 S1 177.2(2) . . y
N1 Pt1 P1 88.2(2) . . y
S1 Pt1 P1 90.83(11) . . y
N1 Pt1 P2 89.5(2) . . y
S1 Pt1 P2 91.88(10) . . y
P1 Pt1 P2 171.13(10) . . y
C21 P1 C41 105.2(5) . . ?
C21 P1 C31 101.4(5) . . ?
C41 P1 C31 108.0(5) . . ?
C21 P1 Pt1 114.8(4) . . ?
C41 P1 Pt1 113.4(4) . . ?
C31 P1 Pt1 113.0(4) . . ?
C71 P2 C51 104.5(5) . . ?
C71 P2 C61 108.1(5) . . ?
C51 P2 C61 102.5(5) . . ?
C71 P2 Pt1 109.3(4) . . ?
C51 P2 Pt1 120.1(3) . . ?
C61 P2 Pt1 111.6(3) . . ?
O1 S1 O2 114.2(5) . . y
O1 S1 S2 104.9(4) . . y
O2 S1 S2 107.3(3) . . y
O1 S1 Pt1 114.4(3) . . ?
O2 S1 Pt1 112.5(3) . . ?
S2 S1 Pt1 102.25(13) . . ?
C1 S2 S1 101.0(4) . . ?
C13 N1 C8 111.2(9) . . ?
C13 N1 Pt1 128.1(7) . . ?
C8 N1 Pt1 120.6(7) . . ?
C2 C1 S2 116.3(8) . . ?
C2 C1 H1A 108.2(7) . . ?
S2 C1 H1A 108.2(4) . . ?
C2 C1 H1B 108.2(6) . . ?
S2 C1 H1B 108.2(4) . . ?
H1A C1 H1B 107.4 . . ?
C3 C2 C7 116.8(11) . . ?
C3 C2 C1 119.7(11) . . ?
C7 C2 C1 123.4(10) . . ?
C2 C3 C4 123.5(13) . . ?
C2 C3 H3 118.2(8) . . ?
C4 C3 H3 118.2(8) . . ?
C5 C4 C3 118.5(12) . . ?
C5 C4 H4 120.7(9) . . ?
C3 C4 H4 120.7(8) . . ?
C4 C5 C6 119.0(13) . . ?
C4 C5 H5 120.5(9) . . ?
C6 C5 H5 120.5(9) . . ?
C7 C6 C5 121.3(13) . . ?
C7 C6 H6 119.4(8) . . ?
C5 C6 H6 119.4(8) . . ?
C6 C7 C2 120.8(12) . . ?
C6 C7 H7 119.6(8) . . ?
C2 C7 H7 119.6(7) . . ?
O3 C8 N1 126.2(10) . . ?
O3 C8 C15 127.0(11) . . ?
N1 C8 C15 106.6(10) . . ?
C15 C9 C10 115.0(13) . . ?
C15 C9 H9 122.5(8) . . ?
C10 C9 H9 122.5(9) . . ?
C11 C10 C9 122.0(14) . . ?
C11 C10 H10 119.0(9) . . ?
C9 C10 H10 119.0(9) . . ?
C10 C11 C12 122.3(14) . . ?
C10 C11 H11 118.9(9) . . ?
C12 C11 H11 118.9(8) . . ?
C14 C12 C11 116.3(12) . . ?
C14 C12 H12 121.9(8) . . ?
C11 C12 H12 121.9(8) . . ?
O4 C13 N1 126.6(11) . . ?
O4 C13 C14 126.2(11) . . ?
N1 C13 C14 107.1(10) . . ?
C15 C14 C12 121.3(11) . . ?
C15 C14 C13 106.9(9) . . ?
C12 C14 C13 131.8(12) . . ?
C14 C15 C9 123.1(11) . . ?
C14 C15 C8 108.0(9) . . ?
C9 C15 C8 128.8(12) . . ?
C22 C21 C26 118.2(11) . . ?
C22 C21 P1 118.3(10) . . ?
C26 C21 P1 123.3(10) . . ?
C21 C22 C23 119.9(14) . . ?
C21 C22 H22 120.1(8) . . ?
C23 C22 H22 120.1(9) . . ?
C24 C23 C22 120.3(14) . . ?
C24 C23 H23 119.9(9) . . ?
C22 C23 H23 119.9(9) . . ?
C23 C24 C25 121.3(14) . . ?
C23 C24 H24 119.4(9) . . ?
C25 C24 H24 119.4(9) . . ?
C26 C25 C24 118.9(14) . . ?
C26 C25 H25 120.6(9) . . ?
C24 C25 H25 120.6(9) . . ?
C25 C26 C21 121.4(12) . . ?
C25 C26 H26 119.3(9) . . ?
C21 C26 H26 119.3(7) . . ?
C32 C31 C36 121.5(12) . . ?
C32 C31 P1 119.5(10) . . ?
C36 C31 P1 119.0(9) . . ?
C31 C32 C33 118.0(13) . . ?
C31 C32 H32 121.0(8) . . ?
C33 C32 H32 121.0(8) . . ?
C34 C33 C32 122.1(14) . . ?
C34 C33 H33 118.9(9) . . ?
C32 C33 H33 118.9(8) . . ?
C33 C34 C35 118.4(14) . . ?
C33 C34 H34 120.8(9) . . ?
C35 C34 H34 120.8(10) . . ?
C36 C35 C34 120.9(16) . . ?
C36 C35 H35 119.6(10) . . ?
C34 C35 H35 119.6(10) . . ?
C35 C36 C31 118.9(14) . . ?
C35 C36 H36 120.6(10) . . ?
C31 C36 H36 120.6(7) . . ?
C46 C41 C42 120.6(12) . . ?
C46 C41 P1 117.5(9) . . ?
C42 C41 P1 121.8(10) . . ?
C41 C42 C43 117.7(13) . . ?
C41 C42 H42 121.1(8) . . ?
C43 C42 H42 121.1(9) . . ?
C44 C43 C42 122.4(15) . . ?
C44 C43 H43 118.8(10) . . ?
C42 C43 H43 118.8(9) . . ?
C43 C44 C45 119.2(14) . . ?
C43 C44 H44 120.4(10) . . ?
C45 C44 H44 120.4(9) . . ?
C46 C45 C44 119.2(14) . . ?
C46 C45 H45 120.4(9) . . ?
C44 C45 H45 120.4(9) . . ?
C41 C46 C45 120.5(13) . . ?
C41 C46 H46 119.8(7) . . ?
C45 C46 H46 119.8(9) . . ?
C56 C51 C52 118.0(10) . . ?
C56 C51 P2 121.0(8) . . ?
C52 C51 P2 121.0(9) . . ?
C53 C52 C51 120.1(11) . . ?
C53 C52 H52 120.0(7) . . ?
C51 C52 H52 120.0(7) . . ?
C54 C53 C52 119.8(11) . . ?
C54 C53 H53 120.1(7) . . ?
C52 C53 H53 120.1(7) . . ?
C53 C54 C55 122.6(11) . . ?
C53 C54 H54 118.7(7) . . ?
C55 C54 H54 118.7(7) . . ?
C54 C55 C56 118.2(11) . . ?
C54 C55 H55 120.9(7) . . ?
C56 C55 H55 120.9(6) . . ?
C51 C56 C55 121.4(10) . . ?
C51 C56 H56 119.3(6) . . ?
C55 C56 H56 119.3(6) . . ?
C62 C61 C66 120.5(10) . . ?
C62 C61 P2 118.4(9) . . ?
C66 C61 P2 121.1(9) . . ?
C61 C62 C63 120.2(13) . . ?
C61 C62 H62 119.9(7) . . ?
C63 C62 H62 119.9(9) . . ?
C64 C63 C62 120.0(14) . . ?
C64 C63 H63 120.0(9) . . ?
C62 C63 H63 120.0(9) . . ?
C63 C64 C65 119.9(13) . . ?
C63 C64 H64 120.1(9) . . ?
C65 C64 H64 120.1(8) . . ?
C66 C65 C64 120.6(14) . . ?
C66 C65 H65 119.7(9) . . ?
C64 C65 H65 119.7(8) . . ?
C65 C66 C61 118.7(13) . . ?
C65 C66 H66 120.6(9) . . ?
C61 C66 H66 120.6(7) . . ?
C72 C71 C76 116.5(11) . . ?
C72 C71 P2 121.6(9) . . ?
C76 C71 P2 121.9(9) . . ?
C71 C72 C73 120.9(12) . . ?
C71 C72 H72 119.5(7) . . ?
C73 C72 H72 119.5(9) . . ?
C74 C73 C72 119.5(15) . . ?
C74 C73 H73 120.3(10) . . ?
C72 C73 H73 120.3(9) . . ?
C73 C74 C75 121.2(15) . . ?
C73 C74 H74 119.4(10) . . ?
C75 C74 H74 119.4(9) . . ?
C76 C75 C74 119.8(13) . . ?
C76 C75 H75 120.1(9) . . ?
C74 C75 H75 120.1(9) . . ?
C75 C76 C71 121.9(13) . . ?
C75 C76 H76 119.1(9) . . ?
C71 C76 H76 119.1(7) . . ?

loop_
_geom_bond_atom_site_label_1
_geom_bond_atom_site_label_2
_geom_bond_distance
_geom_bond_site_symmetry_2
_geom_bond_publ_flag
Pt1 N1 2.061(7) . y
Pt1 S1 2.261(3) . y
Pt1 P1 2.341(3) . y
Pt1 P2 2.360(2) . y
P1 C21 1.811(11) . ?
P1 C41 1.818(12) . ?
P1 C31 1.849(11) . ?
P2 C71 1.814(11) . ?
P2 C51 1.835(11) . ?
P2 C61 1.850(10) . ?
S1 O1 1.446(7) . y
S1 O2 1.451(7) . y
S1 S2 2.154(4) . y
S2 C1 1.834(10) . ?
O3 C8 1.235(12) . ?
O4 C13 1.218(12) . ?
N1 C13 1.364(12) . ?
N1 C8 1.367(13) . ?
C1 C2 1.493(13) . ?
C1 H1A 0.97 . ?
C1 H1B 0.97 . ?
C2 C3 1.364(14) . ?
C2 C7 1.371(15) . ?
C3 C4 1.38(2) . ?
C3 H3 0.93 . ?
C4 C5 1.36(2) . ?
C4 H4 0.93 . ?
C5 C6 1.38(2) . ?
C5 H5 0.93 . ?
C6 C7 1.366(15) . ?
C6 H6 0.93 . ?
C7 H7 0.93 . ?
C8 C15 1.497(14) . ?
C9 C15 1.377(15) . ?
C9 C10 1.40(2) . ?
C9 H9 0.93 . ?
C10 C11 1.32(2) . ?
C10 H10 0.93 . ?
C11 C12 1.40(2) . ?
C11 H11 0.93 . ?
C12 C14 1.365(14) . ?
C12 H12 0.93 . ?
C13 C14 1.503(15) . ?
C14 C15 1.353(14) . ?
C21 C22 1.37(2) . ?
C21 C26 1.402(15) . ?
C22 C23 1.42(2) . ?
C22 H22 0.93 . ?
C23 C24 1.33(2) . ?
C23 H23 0.93 . ?
C24 C25 1.38(2) . ?
C24 H24 0.93 . ?
C25 C26 1.376(15) . ?
C25 H25 0.93 . ?
C26 H26 0.93 . ?
C31 C32 1.363(14) . ?
C31 C36 1.382(15) . ?
C32 C33 1.39(2) . ?
C32 H32 0.93 . ?
C33 C34 1.35(2) . ?
C33 H33 0.93 . ?
C34 C35 1.39(2) . ?
C34 H34 0.93 . ?
C35 C36 1.36(2) . ?
C35 H35 0.93 . ?
C36 H36 0.93 . ?
C41 C46 1.35(2) . ?
C41 C42 1.387(14) . ?
C42 C43 1.39(2) . ?
C42 H42 0.93 . ?
C43 C44 1.33(2) . ?
C43 H43 0.93 . ?
C44 C45 1.40(2) . ?
C44 H44 0.93 . ?
C45 C46 1.38(2) . ?
C45 H45 0.93 . ?
C46 H46 0.93 . ?
C51 C56 1.385(14) . ?
C51 C52 1.403(13) . ?
C52 C53 1.381(14) . ?
C52 H52 0.93 . ?
C53 C54 1.351(14) . ?
C53 H53 0.93 . ?
C54 C55 1.361(13) . ?
C54 H54 0.93 . ?
C55 C56 1.392(14) . ?
C55 H55 0.93 . ?
C56 H56 0.93 . ?
C61 C62 1.358(14) . ?
C61 C66 1.395(14) . ?
C62 C63 1.387(15) . ?
C62 H62 0.93 . ?
C63 C64 1.36(2) . ?
C63 H63 0.93 . ?
C64 C65 1.39(2) . ?
C64 H64 0.93 . ?
C65 C66 1.37(2) . ?
C65 H65 0.93 . ?
C66 H66 0.93 . ?
C71 C72 1.378(15) . ?
C71 C76 1.400(14) . ?
C72 C73 1.40(2) . ?
C72 H72 0.93 . ?
C73 C74 1.33(2) . ?
C73 H73 0.93 . ?
C74 C75 1.36(2) . ?
C74 H74 0.93 . ?
C75 C76 1.35(2) . ?
C75 H75 0.93 . ?
C76 H76 0.93 . ?
